data_4028057
loop_
_publ_author_name
'Yasuhiro Morisaki'
'Ryosuke Kato'
'Yoshiki Chujo'

_publ_contact_author_address
;
Department of Polymer Chemistry, Graduate School of Engineering,
Kyoto University,
;
_publ_contact_author_email ' ymo_at_chujo.synchem.kyoto-u.ac.jp '
_publ_contact_author_fax ' +81-75-383-2607 '
_publ_contact_author_name ' Yasuhiro Morisaki '
_publ_contact_author_phone ' +81-75-383-2610 '
_publ_section_title
;
 Synthesis of Enantiopure P-Stereogenic Diphosphacrowns using
 P-Stereogenic Secondary Phosphines
;
_journal_name_full 'Journal of Organic Chemistry'
_journal_page_first 2769
_journal_page_last 2774
_journal_paper_doi 10.1021/jo302748x
_journal_volume 78
_journal_year 2013
_chemical_absolute_configuration syn
_chemical_formula_moiety 'C28 H56 B2 O6 P2'
_chemical_formula_sum 'C28 H56 B2 O6 P2'
_chemical_formula_weight 572.29
_chemical_name_systematic
; 
 ? 
;
_space_group_IT_number 19
_symmetry_cell_setting orthorhombic
_symmetry_space_group_name_Hall 'P 2ac 2ab'
_symmetry_space_group_name_H-M 'P 21 21 21'
_atom_sites_solution_hydrogens geom
_atom_sites_solution_primary direct
_atom_sites_solution_secondary difmap
_audit_creation_method SHELXL-97
_cell_angle_alpha 90.00
_cell_angle_beta 90.00
_cell_angle_gamma 90.00
_cell_formula_units_Z 4
_cell_length_a 10.5555(6)
_cell_length_b 16.2892(9)
_cell_length_c 19.6227(10)
_cell_measurement_reflns_used 25553
_cell_measurement_temperature 99(2)
_cell_measurement_theta_max 27.45
_cell_measurement_theta_min 3.10
_cell_volume 3373.9(3)
_computing_cell_refinement PROCESS-AUTO
_computing_data_collection PROCESS-AUTO
_computing_data_reduction 'Yadokari-XG (Wakita, 2000)'
_computing_molecular_graphics 'Yadokari-XG (Wakita, 2000)'
_computing_publication_material 'Yadokari-XG (Wakita, 2000)'
_computing_structure_refinement 'SHELXL-97 (Sheldrick, 1997)'
_computing_structure_solution 'SHELXS-97 (Sheldrick, 1990)'
_diffrn_ambient_temperature 99(2)
_diffrn_measured_fraction_theta_full 0.997
_diffrn_measured_fraction_theta_max 0.997
_diffrn_measurement_device_type 'rigaku raxis rapid'
_diffrn_measurement_method 'oscillation method'
_diffrn_radiation_monochromator graphite
_diffrn_radiation_source 'fine-focus sealed tube'
_diffrn_radiation_type MoK\a
_diffrn_radiation_wavelength 0.71075
_diffrn_reflns_av_R_equivalents 0.0474
_diffrn_reflns_av_sigmaI/netI 0.0462
_diffrn_reflns_limit_h_max 13
_diffrn_reflns_limit_h_min -13
_diffrn_reflns_limit_k_max 21
_diffrn_reflns_limit_k_min -21
_diffrn_reflns_limit_l_max 25
_diffrn_reflns_limit_l_min -25
_diffrn_reflns_number 31247
_diffrn_reflns_theta_full 27.45
_diffrn_reflns_theta_max 27.45
_diffrn_reflns_theta_min 3.10
_exptl_absorpt_coefficient_mu 0.164
_exptl_absorpt_correction_T_max 0.9679
_exptl_absorpt_correction_T_min 0.9524
_exptl_absorpt_correction_type multi-scan
_exptl_absorpt_process_details
;
    Higashi, T. (1995). Program for Absorption Correction.
    Rigaku Corporation, Tokyo, Japan.
;
_exptl_crystal_colour colorless
_exptl_crystal_density_diffrn 1.127
_exptl_crystal_description block
_exptl_crystal_F_000 1248
_exptl_crystal_size_max 0.30
_exptl_crystal_size_mid 0.30
_exptl_crystal_size_min 0.20
_refine_diff_density_max 0.483
_refine_diff_density_min -0.540
_refine_diff_density_rms 0.065
_refine_ls_abs_structure_details 'Flack H D (1983), Acta Cryst. A39, 876-881'
_refine_ls_abs_structure_Flack 0.01(8)
_refine_ls_extinction_method none
_refine_ls_goodness_of_fit_ref 1.123
_refine_ls_hydrogen_treatment mixed
_refine_ls_matrix_type full
_refine_ls_number_parameters 415
_refine_ls_number_reflns 7686
_refine_ls_number_restraints 0
_refine_ls_restrained_S_all 1.123
_refine_ls_R_factor_all 0.0529
_refine_ls_R_factor_gt 0.0412
_refine_ls_shift/su_max 0.001
_refine_ls_shift/su_mean 0.000
_refine_ls_structure_factor_coef Fsqd
_refine_ls_weighting_details 'calc w=1/[\s^2^(Fo^2^)+(0.0422P)^2^+1.5506P] where P=(Fo^2^+2Fc^2^)/3'
_refine_ls_weighting_scheme calc
_refine_ls_wR_factor_gt 0.0864
_refine_ls_wR_factor_ref 0.1107
_reflns_number_gt 6455
_reflns_number_total 7686
_reflns_threshold_expression >2sigma(I)
_cod_data_source_file jo302748x_si_004.cif
_cod_data_source_block xray-24-
_cod_original_sg_symbol_Hall 'p 2ac 2ab'
_cod_database_code 4028057

loop_
_symmetry_equiv_pos_as_xyz
'x, y, z'
'-x+1/2, -y, z+1/2'
'x+1/2, -y+1/2, -z'
'-x, y+1/2, -z+1/2'

loop_
_atom_site_label
_atom_site_type_symbol
_atom_site_fract_x
_atom_site_fract_y
_atom_site_fract_z
_atom_site_U_iso_or_equiv
_atom_site_adp_type
_atom_site_occupancy
_atom_site_symmetry_multiplicity
_atom_site_calc_flag
_atom_site_refinement_flags
P1 P 0.70057(5) 0.37791(4) 0.05126(3) 0.01788(13) Uani 1 1 d .
C1 C 0.6733(2) 0.48953(13) 0.05178(13) 0.0176(5) Uani 1 1 d .
H1 H 0.716(2) 0.5125(14) 0.0885(12) 0.008(6) Uiso 1 1 d .
H2 H 0.714(2) 0.5085(15) 0.0085(13) 0.021(7) Uiso 1 1 d .
C2 C 0.5330(2) 0.51470(13) 0.05172(13) 0.0181(5) Uani 1 1 d .
H3 H 0.491(2) 0.4941(13) 0.0926(12) 0.010(6) Uiso 1 1 d .
H4 H 0.491(3) 0.4902(15) 0.0119(13) 0.020(6) Uiso 1 1 d .
P2 P 0.50949(5) 0.62629(3) 0.04093(3) 0.01756(13) Uani 1 1 d .
C3 C 0.3578(2) 0.63794(14) -0.00291(12) 0.0205(5) Uani 1 1 d .
H5 H 0.3000 0.5938 0.0123 0.025 Uiso 1 1 calc R
H6 H 0.3196 0.6910 0.0105 0.025 Uiso 1 1 calc R
C4 C 0.3685(2) 0.63496(15) -0.07944(12) 0.0222(5) Uani 1 1 d .
H7 H 0.286(3) 0.6439(16) -0.1008(13) 0.026(7) Uiso 1 1 d .
H8 H 0.424(3) 0.6759(16) -0.0985(14) 0.023(7) Uiso 1 1 d .
O1 O 0.41472(17) 0.55601(11) -0.09772(9) 0.0257(4) Uani 1 1 d .
C5 C 0.4605(3) 0.55025(19) -0.16489(13) 0.0337(6) Uani 1 1 d .
H9 H 0.5110 0.4992 -0.1689 0.040 Uiso 1 1 calc R
H10 H 0.5184 0.5970 -0.1732 0.040 Uiso 1 1 calc R
C6 C 0.3607(3) 0.54992(17) -0.22000(14) 0.0335(6) Uani 1 1 d .
H11 H 0.3956 0.5248 -0.2619 0.040 Uiso 1 1 calc R
H12 H 0.2871 0.5168 -0.2051 0.040 Uiso 1 1 calc R
O2 O 0.32100(17) 0.63237(11) -0.23394(9) 0.0290(4) Uani 1 1 d .
C7 C 0.2158(2) 0.63808(16) -0.27863(14) 0.0289(6) Uani 1 1 d .
H13 H 0.1719 0.6908 -0.2703 0.035 Uiso 1 1 calc R
H14 H 0.1556 0.5933 -0.2678 0.035 Uiso 1 1 calc R
C8 C 0.2498(2) 0.63295(15) -0.35263(12) 0.0229(5) Uani 1 1 d .
H15 H 0.1749 0.6454 -0.3812 0.027 Uiso 1 1 calc R
H16 H 0.3174 0.6730 -0.3636 0.027 Uiso 1 1 calc R
O3 O 0.29312(17) 0.55087(10) -0.36549(8) 0.0239(4) Uani 1 1 d .
C9 C 0.3395(2) 0.53175(14) -0.42868(12) 0.0207(5) Uani 1 1 d .
C10 C 0.3046(3) 0.56987(15) -0.48873(13) 0.0238(5) Uani 1 1 d .
H17 H 0.250(3) 0.6133(17) -0.4861(13) 0.023(7) Uiso 1 1 d .
C11 C 0.3536(3) 0.54186(15) -0.55058(14) 0.0254(5) Uani 1 1 d .
H18 H 0.330(3) 0.5683(18) -0.5926(15) 0.035(8) Uiso 1 1 d .
C12 C 0.4366(3) 0.47640(15) -0.55186(13) 0.0244(5) Uani 1 1 d .
H19 H 0.470(3) 0.4595(16) -0.5963(14) 0.027(7) Uiso 1 1 d .
C13 C 0.4737(2) 0.43778(15) -0.49106(13) 0.0224(5) Uani 1 1 d .
H20 H 0.535(2) 0.3919(15) -0.4906(12) 0.020(7) Uiso 1 1 d .
C14 C 0.4253(2) 0.46543(14) -0.43009(12) 0.0195(5) Uani 1 1 d .
O4 O 0.45359(16) 0.43336(10) -0.36685(9) 0.0225(4) Uani 1 1 d .
C15 C 0.5306(3) 0.36117(15) -0.36537(14) 0.0247(5) Uani 1 1 d .
H21 H 0.485(2) 0.3181(15) -0.3894(12) 0.013(6) Uiso 1 1 d .
H22 H 0.610(3) 0.3717(16) -0.3862(12) 0.017(6) Uiso 1 1 d .
C16 C 0.5518(3) 0.33806(15) -0.29276(13) 0.0258(6) Uani 1 1 d .
H23 H 0.4698 0.3361 -0.2684 0.031 Uiso 1 1 calc R
H24 H 0.5909 0.2829 -0.2903 0.031 Uiso 1 1 calc R
O5 O 0.63305(17) 0.39672(10) -0.26119(8) 0.0235(4) Uani 1 1 d .
C17 C 0.6682(2) 0.37290(16) -0.19411(12) 0.0246(5) Uani 1 1 d .
H25 H 0.7071 0.3176 -0.1949 0.030 Uiso 1 1 calc R
H26 H 0.5924 0.3709 -0.1645 0.030 Uiso 1 1 calc R
C18 C 0.7624(3) 0.43523(16) -0.16671(13) 0.0245(5) Uani 1 1 d .
H27 H 0.731(2) 0.4903(16) -0.1797(12) 0.018(6) Uiso 1 1 d .
H28 H 0.840(3) 0.4245(17) -0.1903(14) 0.028(8) Uiso 1 1 d .
O6 O 0.77499(16) 0.43216(10) -0.09536(8) 0.0226(4) Uani 1 1 d .
C19 C 0.8317(2) 0.35792(15) -0.07158(13) 0.0226(5) Uani 1 1 d .
H29 H 0.776(2) 0.3117(15) -0.0821(12) 0.016(6) Uiso 1 1 d .
H30 H 0.912(3) 0.3499(15) -0.0960(13) 0.018(6) Uiso 1 1 d .
C20 C 0.8492(2) 0.36421(14) 0.00471(12) 0.0209(5) Uani 1 1 d .
H31 H 0.9058 0.4111 0.0148 0.025 Uiso 1 1 calc R
H32 H 0.8914 0.3137 0.0213 0.025 Uiso 1 1 calc R
C21 C 0.7402(2) 0.34677(15) 0.14040(14) 0.0247(6) Uani 1 1 d .
C22 C 0.8652(3) 0.38484(17) 0.16402(13) 0.0291(6) Uani 1 1 d .
H33 H 0.8828 0.3678 0.2110 0.044 Uiso 1 1 calc R
H34 H 0.8589 0.4448 0.1620 0.044 Uiso 1 1 calc R
H35 H 0.9340 0.3663 0.1342 0.044 Uiso 1 1 calc R
C23 C 0.7503(3) 0.25233(15) 0.14179(15) 0.0320(6) Uani 1 1 d .
H36 H 0.8168 0.2345 0.1102 0.048 Uiso 1 1 calc R
H37 H 0.6692 0.2283 0.1280 0.048 Uiso 1 1 calc R
H38 H 0.7714 0.2342 0.1880 0.048 Uiso 1 1 calc R
C24 C 0.6330(3) 0.37424(18) 0.18792(14) 0.0332(6) Uani 1 1 d .
H39 H 0.6509 0.3556 0.2344 0.050 Uiso 1 1 calc R
H40 H 0.5528 0.3505 0.1724 0.050 Uiso 1 1 calc R
H41 H 0.6268 0.4343 0.1873 0.050 Uiso 1 1 calc R
C25 C 0.4802(2) 0.67118(14) 0.12657(13) 0.0241(5) Uani 1 1 d .
C26 C 0.3554(3) 0.64001(17) 0.15720(13) 0.0305(6) Uani 1 1 d .
H42 H 0.3435 0.6640 0.2025 0.046 Uiso 1 1 calc R
H43 H 0.3582 0.5801 0.1610 0.046 Uiso 1 1 calc R
H44 H 0.2847 0.6560 0.1277 0.046 Uiso 1 1 calc R
C27 C 0.5908(3) 0.64871(16) 0.17368(14) 0.0318(6) Uani 1 1 d .
H45 H 0.6705 0.6671 0.1532 0.048 Uiso 1 1 calc R
H46 H 0.5932 0.5891 0.1800 0.048 Uiso 1 1 calc R
H47 H 0.5793 0.6756 0.2179 0.048 Uiso 1 1 calc R
C28 C 0.4743(3) 0.76525(15) 0.11972(14) 0.0289(6) Uani 1 1 d .
H48 H 0.4644 0.7899 0.1650 0.043 Uiso 1 1 calc R
H49 H 0.4021 0.7805 0.0910 0.043 Uiso 1 1 calc R
H50 H 0.5528 0.7852 0.0988 0.043 Uiso 1 1 calc R
B1 B 0.5637(3) 0.31484(17) 0.01272(16) 0.0238(6) Uani 1 1 d .
H51 H 0.5336 0.3416 -0.0290 0.036 Uiso 1 1 calc R
H52 H 0.4942 0.3114 0.0457 0.036 Uiso 1 1 calc R
H53 H 0.5938 0.2594 0.0019 0.036 Uiso 1 1 calc R
B2 B 0.6478(3) 0.67776(17) -0.00682(15) 0.0225(6) Uani 1 1 d .
H54 H 0.6677 0.6461 -0.0479 0.034 Uiso 1 1 calc R
H55 H 0.7224 0.6796 0.0229 0.034 Uiso 1 1 calc R
H56 H 0.6236 0.7337 -0.0197 0.034 Uiso 1 1 calc R

loop_
_atom_site_aniso_label
_atom_site_aniso_U_11
_atom_site_aniso_U_22
_atom_site_aniso_U_33
_atom_site_aniso_U_23
_atom_site_aniso_U_13
_atom_site_aniso_U_12
P1 0.0129(3) 0.0153(3) 0.0255(3) -0.0002(3) 0.0006(2) 0.0005(2)
C1 0.0170(12) 0.0172(10) 0.0185(12) -0.0029(10) -0.0008(9) 0.0001(9)
C2 0.0170(12) 0.0179(10) 0.0194(12) 0.0019(10) -0.0005(10) -0.0003(9)
P2 0.0125(3) 0.0154(2) 0.0247(3) -0.0001(3) -0.0008(2) 0.0003(2)
C3 0.0142(12) 0.0200(12) 0.0274(13) -0.0015(10) -0.0017(10) 0.0023(9)
C4 0.0178(13) 0.0227(12) 0.0260(13) 0.0012(11) -0.0023(10) 0.0028(10)
O1 0.0290(10) 0.0264(9) 0.0217(9) -0.0044(8) -0.0006(7) 0.0070(8)
C5 0.0292(16) 0.0433(16) 0.0285(14) -0.0010(13) 0.0030(11) 0.0124(13)
C6 0.0428(18) 0.0308(14) 0.0269(14) -0.0051(12) -0.0047(12) 0.0086(13)
O2 0.0289(10) 0.0266(9) 0.0315(10) -0.0034(8) -0.0053(8) 0.0014(8)
C7 0.0193(13) 0.0279(13) 0.0396(15) -0.0044(12) 0.0002(11) 0.0037(11)
C8 0.0220(13) 0.0204(11) 0.0262(12) -0.0040(11) -0.0028(10) 0.0050(10)
O3 0.0305(10) 0.0194(8) 0.0219(9) -0.0028(7) 0.0014(8) 0.0033(7)
C9 0.0189(13) 0.0204(11) 0.0227(12) -0.0049(10) -0.0017(10) -0.0031(9)
C10 0.0215(13) 0.0191(11) 0.0309(14) 0.0010(11) -0.0037(11) -0.0026(10)
C11 0.0275(14) 0.0230(11) 0.0256(13) 0.0012(11) -0.0044(11) -0.0059(10)
C12 0.0272(14) 0.0252(12) 0.0209(13) -0.0010(11) -0.0002(11) -0.0063(10)
C13 0.0211(13) 0.0203(11) 0.0256(13) -0.0037(10) -0.0020(10) -0.0025(10)
C14 0.0171(12) 0.0196(11) 0.0217(12) -0.0001(10) -0.0047(10) -0.0046(9)
O4 0.0211(9) 0.0217(8) 0.0248(9) -0.0005(7) -0.0017(7) 0.0036(7)
C15 0.0188(14) 0.0192(12) 0.0360(14) -0.0031(11) -0.0047(11) 0.0021(10)
C16 0.0277(15) 0.0205(12) 0.0291(14) -0.0007(10) -0.0060(11) -0.0004(10)
O5 0.0236(10) 0.0246(9) 0.0223(9) -0.0004(7) -0.0045(7) -0.0007(7)
C17 0.0291(14) 0.0261(12) 0.0186(12) 0.0013(11) -0.0056(9) 0.0027(11)
C18 0.0227(14) 0.0279(13) 0.0229(13) 0.0020(11) -0.0013(11) 0.0003(11)
O6 0.0245(10) 0.0217(8) 0.0217(9) -0.0002(7) -0.0012(7) 0.0045(7)
C19 0.0178(13) 0.0244(13) 0.0256(13) -0.0020(11) 0.0000(10) 0.0057(10)
C20 0.0138(11) 0.0188(11) 0.0299(13) 0.0007(11) -0.0017(10) 0.0014(9)
C21 0.0196(14) 0.0219(12) 0.0326(14) 0.0072(11) 0.0018(11) 0.0012(10)
C22 0.0265(14) 0.0357(14) 0.0250(13) 0.0066(12) -0.0050(11) -0.0024(12)
C23 0.0354(17) 0.0256(13) 0.0351(16) 0.0110(12) -0.0004(12) 0.0025(12)
C24 0.0279(15) 0.0365(14) 0.0351(15) 0.0056(14) 0.0069(11) 0.0022(13)
C25 0.0180(13) 0.0176(11) 0.0366(14) -0.0034(10) -0.0017(11) 0.0005(10)
C26 0.0325(15) 0.0338(14) 0.0251(13) -0.0079(12) 0.0064(11) -0.0021(12)
C27 0.0317(16) 0.0293(13) 0.0345(15) -0.0067(12) -0.0098(12) 0.0074(11)
C28 0.0309(16) 0.0210(12) 0.0348(15) -0.0070(11) -0.0006(12) 0.0016(11)
B1 0.0139(14) 0.0205(13) 0.0371(17) -0.0052(12) 0.0020(12) -0.0013(11)
B2 0.0203(15) 0.0216(13) 0.0257(15) 0.0075(12) 0.0010(12) -0.0021(11)

loop_
_atom_type_symbol
_atom_type_description
_atom_type_scat_dispersion_real
_atom_type_scat_dispersion_imag
_atom_type_scat_source
C C 0.0033 0.0016 'International Tables Vol C Tables 4.2.6.8 and 6.1.1.4'
H H 0.0000 0.0000 'International Tables Vol C Tables 4.2.6.8 and 6.1.1.4'
O O 0.0106 0.0060 'International Tables Vol C Tables 4.2.6.8 and 6.1.1.4'
B B 0.0013 0.0007 'International Tables Vol C Tables 4.2.6.8 and 6.1.1.4'
P P 0.1023 0.0942 'International Tables Vol C Tables 4.2.6.8 and 6.1.1.4'

loop_
_geom_angle_atom_site_label_1
_geom_angle_atom_site_label_2
_geom_angle_atom_site_label_3
_geom_angle
C20 P1 C1 104.92(11)
C20 P1 C21 104.02(11)
C1 P1 C21 107.33(11)
C20 P1 B1 112.45(12)
C1 P1 B1 114.29(12)
C21 P1 B1 112.99(12)
C2 C1 P1 114.48(16)
C1 C2 P2 113.09(15)
C3 P2 C2 105.89(11)
C3 P2 C25 103.83(11)
C2 P2 C25 107.82(11)
C3 P2 B2 112.93(12)
C2 P2 B2 112.48(12)
C25 P2 B2 113.25(12)
C4 C3 P2 113.60(18)
O1 C4 C3 107.8(2)
C5 O1 C4 114.5(2)
O1 C5 C6 115.6(2)
O2 C6 C5 109.7(2)
C7 O2 C6 114.1(2)
O2 C7 C8 114.1(2)
O3 C8 C7 107.4(2)
C9 O3 C8 119.01(18)
O3 C9 C10 125.1(2)
O3 C9 C14 114.9(2)
C10 C9 C14 119.9(2)
C9 C10 C11 119.7(2)
C12 C11 C10 120.2(2)
C11 C12 C13 120.5(2)
C14 C13 C12 119.2(2)
C13 C14 O4 125.3(2)
C13 C14 C9 120.4(2)
O4 C14 C9 114.3(2)
C14 O4 C15 116.93(19)
O4 C15 C16 108.2(2)
O5 C16 C15 109.7(2)
C17 O5 C16 112.11(18)
O5 C17 C18 108.4(2)
O6 C18 C17 113.0(2)
C18 O6 C19 113.26(19)
O6 C19 C20 108.50(19)
C19 C20 P1 113.46(17)
C22 C21 C24 109.5(2)
C22 C21 C23 109.8(2)
C24 C21 C23 109.4(2)
C22 C21 P1 111.52(17)
C24 C21 P1 108.96(18)
C23 C21 P1 107.63(18)
C27 C25 C26 109.8(2)
C27 C25 C28 108.7(2)
C26 C25 C28 109.2(2)
C27 C25 P2 108.93(17)
C26 C25 P2 111.52(17)
C28 C25 P2 108.62(18)

loop_
_geom_bond_atom_site_label_1
_geom_bond_atom_site_label_2
_geom_bond_distance
P1 C20 1.829(2)
P1 C1 1.841(2)
P1 C21 1.869(3)
P1 B1 1.927(3)
C1 C2 1.537(3)
C2 P2 1.847(2)
P2 C3 1.827(2)
P2 C25 1.859(3)
P2 B2 1.926(3)
C3 C4 1.507(3)
C4 O1 1.421(3)
O1 C5 1.407(3)
C5 C6 1.510(4)
C6 O2 1.433(3)
O2 C7 1.418(3)
C7 C8 1.498(3)
C8 O3 1.435(3)
O3 C9 1.369(3)
C9 C10 1.382(4)
C9 C14 1.410(3)
C10 C11 1.396(4)
C11 C12 1.381(4)
C12 C13 1.404(4)
C13 C14 1.377(3)
C14 O4 1.379(3)
O4 C15 1.430(3)
C15 C16 1.491(4)
C16 O5 1.425(3)
O5 C17 1.421(3)
C17 C18 1.519(4)
C18 O6 1.407(3)
O6 C19 1.428(3)
C19 C20 1.512(3)
C21 C22 1.530(4)
C21 C24 1.533(4)
C21 C23 1.542(3)
C25 C27 1.533(4)
C25 C26 1.535(4)
C25 C28 1.539(3)
